data_2235474
loop_
_publ_author_name
'Ghorab, Mostafa M.'
'Al-Said, Mansour S.'
'Ghabbour, Hazem A.'
'Chia, Tze Shyang'
'Fun, Hoong-Kun'

_publ_section_title
;
 Ethyl 2-amino-4,5-dimethylthiophene-3-carboxylate
;
_journal_coeditor_code HB6845
_journal_issue 7
_journal_name_full 'Acta Crystallographica Section E'
_journal_page_first o2111
_journal_paper_doi 10.1107/S1600536812026268
_journal_volume 68
_journal_year 2012
_chemical_formula_iupac 'C9 H13 N O2 S'
_chemical_formula_moiety 'C9 H13 N O2 S'
_chemical_formula_sum 'C9 H13 N O2 S'
_chemical_formula_weight 199.26
_chemical_name_systematic
;
Ethyl 2-amino-4,5-dimethylthiophene-3-carboxylate
;
_space_group_IT_number 14
_symmetry_cell_setting monoclinic
_symmetry_space_group_name_Hall '-P 2ybc'
_symmetry_space_group_name_H-M 'P 1 21/c 1'
_atom_sites_solution_hydrogens geom
_atom_sites_solution_primary direct
_atom_sites_solution_secondary difmap
_audit_creation_method SHELXL-97
_cell_angle_alpha 90.00
_cell_angle_beta 106.143(2)
_cell_angle_gamma 90.00
_cell_formula_units_Z 4
_cell_length_a 7.9487(2)
_cell_length_b 9.8939(3)
_cell_length_c 13.4348(4)
_cell_measurement_reflns_used 1386
_cell_measurement_temperature 296(2)
_cell_measurement_theta_max 70.15
_cell_measurement_theta_min 3.42
_cell_volume 1014.90(5)
_computing_cell_refinement 'SAINT (Bruker, 2009)'
_computing_data_collection 'APEX2 (Bruker, 2009)'
_computing_data_reduction 'SAINT (Bruker, 2009)'
_computing_molecular_graphics 'SHELXTL (Sheldrick, 2008)'
_computing_publication_material
;
SHELXTL (Sheldrick, 2008) and PLATON (Spek, 2009)
;
_computing_structure_refinement 'SHELXTL (Sheldrick, 2008)'
_computing_structure_solution 'SHELXTL (Sheldrick, 2008)'
_diffrn_ambient_temperature 296(2)
_diffrn_measured_fraction_theta_full 0.969
_diffrn_measured_fraction_theta_max 0.969
_diffrn_measurement_device_type 'Bruker SMART APEXII CCD'
_diffrn_measurement_method '\f and \w scans'
_diffrn_radiation_monochromator graphite
_diffrn_radiation_source 'fine-focus sealed tube'
_diffrn_radiation_type CuK\a
_diffrn_radiation_wavelength 1.54178
_diffrn_reflns_av_R_equivalents 0.0292
_diffrn_reflns_av_sigmaI/netI 0.0495
_diffrn_reflns_limit_h_max 8
_diffrn_reflns_limit_h_min -6
_diffrn_reflns_limit_k_max 11
_diffrn_reflns_limit_k_min -11
_diffrn_reflns_limit_l_max 15
_diffrn_reflns_limit_l_min -15
_diffrn_reflns_number 6429
_diffrn_reflns_theta_full 64.98
_diffrn_reflns_theta_max 64.98
_diffrn_reflns_theta_min 5.63
_diffrn_standards_number 0
_exptl_absorpt_coefficient_mu 2.589
_exptl_absorpt_correction_T_max 0.8197
_exptl_absorpt_correction_T_min 0.1992
_exptl_absorpt_correction_type multi-scan
_exptl_absorpt_process_details '(<i>SADABS</i>; Bruker, 2009)'
_exptl_crystal_colour brown
_exptl_crystal_density_diffrn 1.304
_exptl_crystal_density_method 'not measured'
_exptl_crystal_description plate
_exptl_crystal_F_000 424
_exptl_crystal_size_max 0.92
_exptl_crystal_size_mid 0.26
_exptl_crystal_size_min 0.08
_refine_diff_density_max 0.185
_refine_diff_density_min -0.172
_refine_ls_extinction_coef 0.0041(9)
_refine_ls_extinction_expression Fc^*^=kFc[1+0.001xFc^2^\l^3^/sin(2\q)]^-1/4^
_refine_ls_extinction_method 'SHELXTL (Sheldrick, 2008)'
_refine_ls_goodness_of_fit_ref 1.074
_refine_ls_hydrogen_treatment mixed
_refine_ls_matrix_type full
_refine_ls_number_parameters 132
_refine_ls_number_reflns 1671
_refine_ls_number_restraints 0
_refine_ls_restrained_S_all 1.074
_refine_ls_R_factor_all 0.0395
_refine_ls_R_factor_gt 0.0369
_refine_ls_shift/su_max 0.001
_refine_ls_shift/su_mean 0.000
_refine_ls_structure_factor_coef Fsqd
_refine_ls_weighting_details 'calc w=1/[\s^2^(Fo^2^)+(0.0573P)^2^+0.1221P] where P=(Fo^2^+2Fc^2^)/3'
_refine_ls_weighting_scheme calc
_refine_ls_wR_factor_gt 0.1013
_refine_ls_wR_factor_ref 0.1039
_reflns_number_gt 1504
_reflns_number_total 1671
_reflns_threshold_expression I>2\s(I)
_cod_data_source_file hb6845.cif
_cod_data_source_block I
_cod_original_sg_symbol_H-M 'P 21/c'
_cod_database_code 2235474
_cod_database_fobs_code 2235474

loop_
_symmetry_equiv_pos_as_xyz
'x, y, z'
'-x, y+1/2, -z+1/2'
'-x, -y, -z'
'x, -y-1/2, z-1/2'

loop_
_atom_site_type_symbol
_atom_site_label
_atom_site_fract_x
_atom_site_fract_y
_atom_site_fract_z
_atom_site_U_iso_or_equiv
_atom_site_adp_type
_atom_site_calc_flag
_atom_site_refinement_flags
_atom_site_occupancy
_atom_site_symmetry_multiplicity
_atom_site_disorder_assembly
_atom_site_disorder_group
S S1 0.19746(6) 0.19752(4) 0.58473(4) 0.0611(2) Uani d . 1 1 . .
O O1 0.31318(16) 0.65860(11) 0.49116(9) 0.0545(3) Uani d . 1 1 . .
O O2 0.44541(19) 0.61171(12) 0.65701(9) 0.0667(4) Uani d . 1 1 . .
N N1 0.3976(3) 0.35938(18) 0.72936(12) 0.0726(5) Uani d . 1 1 . .
C C1 0.3045(2) 0.34698(16) 0.62875(12) 0.0520(4) Uani d . 1 1 . .
C C2 0.2743(2) 0.44243(15) 0.55082(11) 0.0458(4) Uani d . 1 1 . .
C C3 0.1625(2) 0.39154(16) 0.45331(12) 0.0481(4) Uani d . 1 1 . .
C C4 0.1130(2) 0.26238(18) 0.46019(14) 0.0554(4) Uani d . 1 1 . .
C C5 0.0030(3) 0.1727(2) 0.37724(19) 0.0763(6) Uani d . 1 1 . .
H H5A 0.0682 0.1482 0.3296 0.114 Uiso calc PR 0.77(4) 1 A 1
H H5B -0.1014 0.2200 0.3408 0.114 Uiso calc PR 0.77(4) 1 A 1
H H5C -0.0282 0.0926 0.4083 0.114 Uiso calc PR 0.77(4) 1 A 1
H H5D -0.0262 0.2197 0.3122 0.114 Uiso calc PR 0.23(4) 1 A 2
H H5E -0.1025 0.1489 0.3945 0.114 Uiso calc PR 0.23(4) 1 A 2
H H5F 0.0673 0.0922 0.3720 0.114 Uiso calc PR 0.23(4) 1 A 2
C C6 0.1078(2) 0.46993(19) 0.35388(13) 0.0622(5) Uani d . 1 1 . .
H H6A 0.0388 0.4131 0.2999 0.093 Uiso calc PR 0.84(4) 1 B 1
H H6B 0.2100 0.5001 0.3355 0.093 Uiso calc PR 0.84(4) 1 B 1
H H6C 0.0396 0.5468 0.3627 0.093 Uiso calc PR 0.84(4) 1 B 1
H H6D -0.0103 0.4465 0.3171 0.093 Uiso calc PR 0.16(4) 1 B 2
H H6E 0.1843 0.4485 0.3120 0.093 Uiso calc PR 0.16(4) 1 B 2
H H6F 0.1145 0.5650 0.3689 0.093 Uiso calc PR 0.16(4) 1 B 2
C C7 0.3521(2) 0.57551(15) 0.57265(11) 0.0469(4) Uani d . 1 1 . .
C C8 0.3871(3) 0.79279(16) 0.50551(15) 0.0568(4) Uani d . 1 1 . .
H H8A 0.5139 0.7884 0.5241 0.068 Uiso calc R 1 1 . .
H H8B 0.3524 0.8395 0.5602 0.068 Uiso calc R 1 1 . .
C C9 0.3179(3) 0.8652(2) 0.40444(17) 0.0718(6) Uani d . 1 1 . .
H H9A 0.3617 0.9561 0.4109 0.108 Uiso calc R 1 1 . .
H H9B 0.1923 0.8668 0.3862 0.108 Uiso calc R 1 1 . .
H H9C 0.3554 0.8190 0.3515 0.108 Uiso calc R 1 1 . .
H H1N1 0.453(3) 0.438(3) 0.7431(19) 0.084(7) Uiso d . 1 1 . .
H H2N1 0.435(3) 0.291(2) 0.7699(19) 0.068(6) Uiso d . 1 1 . .

loop_
_atom_site_aniso_label
_atom_site_aniso_U_11
_atom_site_aniso_U_22
_atom_site_aniso_U_33
_atom_site_aniso_U_12
_atom_site_aniso_U_13
_atom_site_aniso_U_23
S1 0.0783(4) 0.0381(3) 0.0662(3) -0.00222(17) 0.0189(2) 0.00472(17)
O1 0.0677(7) 0.0409(6) 0.0480(6) -0.0061(5) 0.0046(5) 0.0053(5)
O2 0.0971(10) 0.0438(6) 0.0460(7) -0.0060(6) -0.0019(6) -0.0041(5)
N1 0.1166(14) 0.0449(9) 0.0439(8) 0.0066(9) 0.0018(8) 0.0056(7)
C1 0.0693(10) 0.0379(8) 0.0470(9) 0.0063(7) 0.0132(7) 0.0005(6)
C2 0.0556(9) 0.0371(8) 0.0422(8) 0.0051(6) 0.0094(6) 0.0001(6)
C3 0.0503(9) 0.0433(8) 0.0470(8) 0.0018(6) 0.0075(6) -0.0021(6)
C4 0.0558(10) 0.0467(9) 0.0603(10) -0.0014(7) 0.0106(7) -0.0046(7)
C5 0.0745(13) 0.0581(11) 0.0847(15) -0.0130(9) 0.0031(10) -0.0155(10)
C6 0.0696(11) 0.0604(11) 0.0455(9) -0.0006(8) -0.0024(7) 0.0013(7)
C7 0.0578(9) 0.0382(8) 0.0414(8) 0.0048(6) 0.0081(6) 0.0001(6)
C8 0.0671(11) 0.0406(9) 0.0592(10) -0.0047(7) 0.0121(8) 0.0038(7)
C9 0.0820(14) 0.0516(11) 0.0755(13) -0.0027(9) 0.0114(10) 0.0196(9)

loop_
_atom_type_symbol
_atom_type_description
_atom_type_scat_dispersion_real
_atom_type_scat_dispersion_imag
_atom_type_scat_source
C C 0.0181 0.0091 'International Tables Vol C Tables 4.2.6.8 and 6.1.1.4'
H H 0.0000 0.0000 'International Tables Vol C Tables 4.2.6.8 and 6.1.1.4'
N N 0.0311 0.0180 'International Tables Vol C Tables 4.2.6.8 and 6.1.1.4'
O O 0.0492 0.0322 'International Tables Vol C Tables 4.2.6.8 and 6.1.1.4'
S S 0.3331 0.5567 'International Tables Vol C Tables 4.2.6.8 and 6.1.1.4'

loop_
_geom_angle_atom_site_label_1
_geom_angle_atom_site_label_2
_geom_angle_atom_site_label_3
_geom_angle
C1 S1 C4 92.01(8)
C7 O1 C8 117.66(13)
C1 N1 H1N1 112.9(16)
C1 N1 H2N1 123.7(15)
H1N1 N1 H2N1 119(2)
N1 C1 C2 128.80(17)
N1 C1 S1 120.01(14)
C2 C1 S1 111.16(12)
C1 C2 C7 119.57(14)
C1 C2 C3 112.36(14)
C7 C2 C3 128.07(13)
C4 C3 C2 112.56(14)
C4 C3 C6 122.22(15)
C2 C3 C6 125.21(15)
C3 C4 C5 129.10(18)
C3 C4 S1 111.91(12)
C5 C4 S1 118.99(15)
C4 C5 H5A 109.5
C4 C5 H5B 109.5
C4 C5 H5C 109.5
C4 C5 H5D 109.5
C4 C5 H5E 109.5
H5D C5 H5E 109.5
C4 C5 H5F 109.5
H5D C5 H5F 109.5
H5E C5 H5F 109.5
C3 C6 H6A 109.5
C3 C6 H6B 109.5
C3 C6 H6C 109.5
C3 C6 H6D 109.5
C3 C6 H6E 109.5
H6D C6 H6E 109.5
C3 C6 H6F 109.5
H6D C6 H6F 109.5
H6E C6 H6F 109.5
O2 C7 O1 121.49(14)
O2 C7 C2 124.63(14)
O1 C7 C2 113.88(13)
O1 C8 C9 106.59(15)
O1 C8 H8A 110.4
C9 C8 H8A 110.4
O1 C8 H8B 110.4
C9 C8 H8B 110.4
H8A C8 H8B 108.6
C8 C9 H9A 109.5
C8 C9 H9B 109.5
H9A C9 H9B 109.5
C8 C9 H9C 109.5
H9A C9 H9C 109.5
H9B C9 H9C 109.5

loop_
_geom_bond_atom_site_label_1
_geom_bond_atom_site_label_2
_geom_bond_distance
S1 C1 1.7264(17)
S1 C4 1.7429(18)
O1 C7 1.3348(19)
O1 C8 1.4429(19)
O2 C7 1.2228(19)
N1 C1 1.354(2)
N1 H1N1 0.88(3)
N1 H2N1 0.87(2)
C1 C2 1.381(2)
C2 C7 1.450(2)
C2 C3 1.453(2)
C3 C4 1.348(2)
C3 C6 1.501(2)
C4 C5 1.501(3)
C5 H5A 0.9600
C5 H5B 0.9600
C5 H5C 0.9600
C5 H5D 0.9600
C5 H5E 0.9600
C5 H5F 0.9600
C6 H6A 0.9600
C6 H6B 0.9600
C6 H6C 0.9600
C6 H6D 0.9600
C6 H6E 0.9600
C6 H6F 0.9600
C8 C9 1.498(3)
C8 H8A 0.9700
C8 H8B 0.9700
C9 H9A 0.9600
C9 H9B 0.9600
C9 H9C 0.9600

loop_
_geom_hbond_atom_site_label_D
_geom_hbond_atom_site_label_H
_geom_hbond_atom_site_label_A
_geom_hbond_site_symmetry_A
_geom_hbond_distance_DH
_geom_hbond_distance_HA
_geom_hbond_distance_DA
_geom_hbond_angle_DHA
_geom_hbond_publ_flag
N1 H1N1 O2 . 0.89(3) 2.06(3) 2.744(2) 133(2) yes
N1 H2N1 O2 2_646 0.87(2) 2.12(2) 2.972(2) 167(2) yes
C8 H8A Cg1 3_666 0.97 2.78 3.600(2) 142 yes

loop_
_geom_torsion_atom_site_label_1
_geom_torsion_atom_site_label_2
_geom_torsion_atom_site_label_3
_geom_torsion_atom_site_label_4
_geom_torsion
C4 S1 C1 N1 178.55(17)
C4 S1 C1 C2 0.60(14)
N1 C1 C2 C7 1.8(3)
S1 C1 C2 C7 179.54(12)
N1 C1 C2 C3 -178.12(19)
S1 C1 C2 C3 -0.40(18)
C1 C2 C3 C4 -0.1(2)
C7 C2 C3 C4 179.95(16)
C1 C2 C3 C6 -179.12(16)
C7 C2 C3 C6 0.9(3)
C2 C3 C4 C5 -178.16(19)
C6 C3 C4 C5 0.9(3)
C2 C3 C4 S1 0.56(19)
C6 C3 C4 S1 179.60(14)
C1 S1 C4 C3 -0.67(15)
C1 S1 C4 C5 178.19(17)
C8 O1 C7 O2 0.8(2)
C8 O1 C7 C2 -179.18(15)
C1 C2 C7 O2 0.0(3)
C3 C2 C7 O2 179.97(16)
C1 C2 C7 O1 -179.94(14)
C3 C2 C7 O1 0.0(2)
C7 O1 C8 C9 -177.97(15)
